data_7126100
loop_
_publ_author_name
'Lohrey, Trevor D.'
'Fostvedt, Jade I.'
'Bergman, Robert G.'
'Arnold, John'

_publ_section_title
;
 Electron acceptors promote proton-hydride tautomerism in low valent
 rhenium \b-diketiminates.
;
_journal_issue 26
_journal_name_full 'Chemical communications (Cambridge, England)'
_journal_page_first 3761
_journal_page_last 3764
_journal_paper_doi 10.1039/c9cc09475j
_journal_volume 56
_journal_year 2020
_chemical_formula_moiety 'C34 H47 N4 Re'
_chemical_formula_sum 'C34 H47 N4 Re'
_chemical_formula_weight 697.95
_chemical_properties_physical Air-sensitive,Moisture-sensitive
_space_group_crystal_system monoclinic
_space_group_IT_number 14
_space_group_name_Hall '-P 2yn'
_space_group_name_H-M_alt 'P 1 21/n 1'
_atom_sites_solution_hydrogens mixed
_atom_sites_solution_primary iterative
_atom_sites_solution_secondary difmap
_audit_creation_method SHELXL-2014/7
_audit_update_record
;
2019-07-24 deposited with the CCDC.	2020-02-20 downloaded from the CCDC.
;
_cell_angle_alpha 90
_cell_angle_beta 98.992(4)
_cell_angle_gamma 90
_cell_formula_units_Z 4
_cell_length_a 13.0017(5)
_cell_length_b 17.4412(5)
_cell_length_c 13.8550(5)
_cell_measurement_reflns_used 13337
_cell_measurement_temperature 100(2)
_cell_measurement_theta_max 29.648
_cell_measurement_theta_min 3.441
_cell_volume 3103.22(19)
_computing_cell_refinement 'CrysAlisPro 1.171.39.45f (Rigaku OD, 2018)'
_computing_data_collection 'CrysAlisPro 1.171.39.45f (Rigaku OD, 2018)'
_computing_data_reduction 'CrysAlisPro 1.171.39.45f (Rigaku OD, 2018)'
_computing_molecular_graphics ORTEP-32
_computing_publication_material WinGX
_computing_structure_refinement 'SHELXL-2014/7 (Sheldrick, 2014)'
_computing_structure_solution SHELXT
_diffrn_ambient_temperature 100(2)
_diffrn_measured_fraction_theta_full 0.998
_diffrn_measured_fraction_theta_max 0.998
_diffrn_measurement_device_type 'ROD, Synergy Custom DW system, Pilatus 200K'
_diffrn_measurement_method '\w scans'
_diffrn_radiation_type MoK\a
_diffrn_radiation_wavelength 0.71073
_diffrn_reflns_av_R_equivalents 0.0631
_diffrn_reflns_av_unetI/netI 0.0384
_diffrn_reflns_Laue_measured_fraction_full 0.998
_diffrn_reflns_Laue_measured_fraction_max 0.998
_diffrn_reflns_limit_h_max 15
_diffrn_reflns_limit_h_min -15
_diffrn_reflns_limit_k_max 19
_diffrn_reflns_limit_k_min -21
_diffrn_reflns_limit_l_max 16
_diffrn_reflns_limit_l_min -16
_diffrn_reflns_number 34216
_diffrn_reflns_point_group_measured_fraction_full 0.998
_diffrn_reflns_point_group_measured_fraction_max 0.998
_diffrn_reflns_theta_full 25.000
_diffrn_reflns_theta_max 25.350
_diffrn_reflns_theta_min 3.173
_diffrn_source 'Rotating-anode X-ray tube'
_exptl_absorpt_coefficient_mu 3.944
_exptl_absorpt_correction_T_max 1.00000
_exptl_absorpt_correction_T_min 0.66045
_exptl_absorpt_correction_type multi-scan
_exptl_absorpt_process_details
;
CrysAlisPro 1.171.39.45f (Rigaku Oxford Diffraction, 2018)
Empirical absorption correction using spherical harmonics,
 implemented in SCALE3 ABSPACK scaling algorithm.
;
_exptl_crystal_colour red
_exptl_crystal_density_diffrn 1.494
_exptl_crystal_description plate
_exptl_crystal_F_000 1416
_exptl_crystal_recrystallization_method 'Re-crystallisation from solvent: diethyl ether'
_exptl_crystal_size_max 0.100
_exptl_crystal_size_mid 0.080
_exptl_crystal_size_min 0.050
_refine_diff_density_max 3.350
_refine_diff_density_min -1.996
_refine_diff_density_rms 0.119
_refine_ls_extinction_method none
_refine_ls_goodness_of_fit_ref 1.058
_refine_ls_hydrogen_treatment mixed
_refine_ls_matrix_type full
_refine_ls_number_parameters 370
_refine_ls_number_reflns 5680
_refine_ls_number_restraints 40
_refine_ls_restrained_S_all 1.096
_refine_ls_R_factor_all 0.0461
_refine_ls_R_factor_gt 0.0332
_refine_ls_shift/su_max 0.001
_refine_ls_shift/su_mean 0.000
_refine_ls_structure_factor_coef Fsqd
_refine_ls_weighting_details 'w=1/[\s^2^(Fo^2^)+(0.0159P)^2^+15.2004P] where P=(Fo^2^+2Fc^2^)/3'
_refine_ls_weighting_scheme calc
_refine_ls_wR_factor_gt 0.0686
_refine_ls_wR_factor_ref 0.0725
_reflns_Friedel_coverage 0.000
_reflns_number_gt 4657
_reflns_number_total 5680
_reflns_threshold_expression 'I > 2\s(I)'
_cod_data_source_file c9cc09475j3.cif
_cod_data_source_block shelx_CCDC1
_cod_depositor_comments
;
The following automatic conversions were performed:

data item '_atom_sites_solution_secondary' value 'diffmap' was
changed to 'difmap'.

Automatic conversion script
Id: cif_fix_values 7556 2019-12-06 15:28:31Z antanas 

 Adding full bibliography for 7126099--7126101.cif.
;
_cod_original_sg_symbol_H-M 'P 21/n'
_cod_database_code 7126100
_shelx_shelxl_version_number 2014/7
_shelx_space_group_comment
;
The symmetry employed for this shelxl refinement is uniquely defined
by the following loop, which should always be used as a source of
symmetry information in preference to the above space-group names.
They are only intended as comments.
;
_shelx_estimated_absorpt_t_min 0.694
_shelx_estimated_absorpt_t_max 0.827

loop_
_space_group_symop_operation_xyz
'x, y, z'
'-x+1/2, y+1/2, -z+1/2'
'-x, -y, -z'
'x-1/2, -y-1/2, z-1/2'

loop_
_atom_site_label
_atom_site_type_symbol
_atom_site_fract_x
_atom_site_fract_y
_atom_site_fract_z
_atom_site_U_iso_or_equiv
_atom_site_adp_type
_atom_site_occupancy
_atom_site_site_symmetry_order
_atom_site_calc_flag
_atom_site_refinement_flags_posn
_atom_site_refinement_flags_adp
_atom_site_refinement_flags_occupancy
_atom_site_disorder_assembly
_atom_site_disorder_group
Re1 Re 0.67202(2) 0.66707(2) 0.69159(2) 0.01750(7) Uani 1 1 d . . . . .
N3 N 0.6414(3) 0.5822(2) 0.7942(3) 0.0158(8) Uani 1 1 d . . . . .
N4 N 0.7468(3) 0.5745(2) 0.6310(3) 0.0134(8) Uani 1 1 d . . . . .
N1 N 0.5431(3) 0.6392(2) 0.6090(3) 0.0238(10) Uani 1 1 d . . . . .
C6 C 0.6245(4) 0.6115(3) 0.8886(3) 0.0185(10) Uani 1 1 d . . . . .
C23 C 0.8277(4) 0.5957(3) 0.5745(3) 0.0162(10) Uani 1 1 d . . . . .
C19 C 0.6255(4) 0.5099(3) 0.7775(3) 0.0179(10) Uani 1 1 d . . . . .
C14 C 0.5235(4) 0.6306(3) 0.9023(4) 0.0204(10) Uani 1 1 d . . . . .
N2 N 0.4662(4) 0.6294(3) 0.5587(4) 0.0371(12) Uani 1 1 d . . . . .
C21 C 0.7210(4) 0.5028(3) 0.6296(3) 0.0162(10) Uani 1 1 d . . . . .
C1 C 0.6290(5) 0.7886(3) 0.7160(6) 0.0466(15) Uani 1 1 d . U . . .
H1 H 0.5598 0.8052 0.7179 0.056 Uiso 1 1 calc R U . . .
C26 C 0.9648(4) 0.5813(3) 0.7271(4) 0.0249(12) Uani 1 1 d . . . . .
H26 H 0.9018 0.5856 0.7599 0.030 Uiso 1 1 calc R U . . .
C7 C 0.7112(4) 0.6223(3) 0.9632(4) 0.0234(11) Uani 1 1 d . . . . .
C18 C 0.5931(4) 0.4533(3) 0.8482(4) 0.0214(11) Uani 1 1 d . . . . .
H18A H 0.5973 0.4773 0.9127 0.032 Uiso 1 1 calc R U . . .
H18B H 0.6394 0.4087 0.8529 0.032 Uiso 1 1 calc R U . . .
H18C H 0.5213 0.4369 0.8255 0.032 Uiso 1 1 calc R U . . .
C16 C 0.4286(4) 0.6151(3) 0.8252(4) 0.0226(11) Uani 1 1 d . . . . .
H16 H 0.4520 0.5847 0.7714 0.027 Uiso 1 1 calc R U . . .
C31 C 0.7975(4) 0.6107(3) 0.4744(4) 0.0198(10) Uani 1 1 d . . . . .
C33 C 0.6869(4) 0.6016(3) 0.4227(4) 0.0222(11) Uani 1 1 d . . . . .
H33 H 0.6438 0.5822 0.4713 0.027 Uiso 1 1 calc R U . . .
C15 C 0.3786(4) 0.6895(3) 0.7809(4) 0.0321(13) Uani 1 1 d . . . . .
H15A H 0.3538 0.7199 0.8322 0.048 Uiso 1 1 calc R U . . .
H15B H 0.3199 0.6771 0.7300 0.048 Uiso 1 1 calc R U . . .
H15C H 0.4304 0.7191 0.7523 0.048 Uiso 1 1 calc R U . . .
C24 C 0.9315(4) 0.6010(3) 0.6199(4) 0.0210(11) Uani 1 1 d . . . . .
C9 C 0.8199(4) 0.5984(3) 0.9485(4) 0.0311(13) Uani 1 1 d . . . . .
H9 H 0.8249 0.6055 0.8778 0.037 Uiso 1 1 calc R U . . .
C22 C 0.7680(4) 0.4405(3) 0.5760(4) 0.0206(11) Uani 1 1 d . . . . .
H22A H 0.7147 0.4191 0.5254 0.031 Uiso 1 1 calc R U . . .
H22B H 0.7952 0.4000 0.6220 0.031 Uiso 1 1 calc R U . . .
H22C H 0.8249 0.4618 0.5455 0.031 Uiso 1 1 calc R U . . .
C32 C 0.6399(4) 0.6780(3) 0.3821(4) 0.0327(13) Uani 1 1 d . . . . .
H32A H 0.6418 0.7151 0.4355 0.049 Uiso 1 1 calc R U . . .
H32B H 0.5676 0.6699 0.3513 0.049 Uiso 1 1 calc R U . . .
H32C H 0.6803 0.6979 0.3335 0.049 Uiso 1 1 calc R U . . .
C34 C 0.6814(5) 0.5429(3) 0.3405(4) 0.0311(13) Uani 1 1 d . . . . .
H34A H 0.7212 0.5615 0.2908 0.047 Uiso 1 1 calc R U . . .
H34B H 0.6086 0.5352 0.3108 0.047 Uiso 1 1 calc R U . . .
H34C H 0.7107 0.4941 0.3669 0.047 Uiso 1 1 calc R U . . .
C20 C 0.6297(5) 0.4785(3) 0.6759(4) 0.0252(12) Uani 1 1 d . . . . .
C17 C 0.3475(4) 0.5673(3) 0.8680(4) 0.0311(13) Uani 1 1 d . . . . .
H17A H 0.3791 0.5190 0.8937 0.047 Uiso 1 1 calc R U . . .
H17B H 0.2884 0.5564 0.8167 0.047 Uiso 1 1 calc R U . . .
H17C H 0.3233 0.5960 0.9210 0.047 Uiso 1 1 calc R U . . .
C2 C 0.6758(6) 0.7857(3) 0.6341(5) 0.0499(15) Uani 1 1 d . U . . .
H2 H 0.6454 0.7987 0.5693 0.060 Uiso 1 1 calc R U . . .
C30 C 0.8751(4) 0.6329(3) 0.4211(4) 0.0261(12) Uani 1 1 d . . . . .
H30 H 0.8567 0.6439 0.3535 0.031 Uiso 1 1 calc R U . . .
C11 C 0.6921(5) 0.6550(3) 1.0504(4) 0.0302(13) Uani 1 1 d . . . . .
H11 H 0.7485 0.6624 1.1020 0.036 Uiso 1 1 calc R U . . .
C13 C 0.5105(4) 0.6645(3) 0.9908(4) 0.0270(11) Uani 1 1 d . . . . .
H13 H 0.4428 0.6795 1.0009 0.032 Uiso 1 1 calc R U . . .
C27 C 1.0468(5) 0.6365(4) 0.7790(5) 0.0421(16) Uani 1 1 d . . . . .
H27A H 1.1117 0.6305 0.7521 0.063 Uiso 1 1 calc R U . . .
H27B H 1.0595 0.6250 0.8490 0.063 Uiso 1 1 calc R U . . .
H27C H 1.0217 0.6893 0.7689 0.063 Uiso 1 1 calc R U . . .
C29 C 0.9774(4) 0.6392(3) 0.4641(4) 0.0293(13) Uani 1 1 d . . . . .
H29 H 1.0289 0.6545 0.4263 0.035 Uiso 1 1 calc R U . . .
C12 C 0.5937(5) 0.6768(3) 1.0638(4) 0.0312(13) Uani 1 1 d . . . . .
H12 H 0.5831 0.7003 1.1233 0.037 Uiso 1 1 calc R U . . .
C3 C 0.7793(6) 0.7591(3) 0.6656(6) 0.0543(16) Uani 1 1 d . U . . .
H3 H 0.8312 0.7505 0.6255 0.065 Uiso 1 1 calc R U . . .
C10 C 0.9057(5) 0.6469(4) 1.0075(5) 0.0474(17) Uani 1 1 d . . . . .
H10A H 0.8929 0.7012 0.9920 0.071 Uiso 1 1 calc R U . . .
H10B H 0.9734 0.6320 0.9908 0.071 Uiso 1 1 calc R U . . .
H10C H 0.9056 0.6386 1.0774 0.071 Uiso 1 1 calc R U . . .
C25 C 1.0035(5) 0.4995(4) 0.7398(5) 0.0432(16) Uani 1 1 d . . . . .
H25A H 0.9476 0.4642 0.7130 0.065 Uiso 1 1 calc R U . . .
H25B H 1.0250 0.4887 0.8095 0.065 Uiso 1 1 calc R U . . .
H25C H 1.0631 0.4926 0.7052 0.065 Uiso 1 1 calc R U . . .
C28 C 1.0052(4) 0.6232(3) 0.5623(4) 0.0280(12) Uani 1 1 d . . . . .
H28 H 1.0762 0.6275 0.5914 0.034 Uiso 1 1 calc R U . . .
C5 C 0.6970(6) 0.7641(3) 0.7937(5) 0.0472(14) Uani 1 1 d . U . . .
H5 H 0.6815 0.7589 0.8581 0.057 Uiso 1 1 calc R U . . .
C4 C 0.7900(6) 0.7481(4) 0.7669(6) 0.0492(15) Uani 1 1 d . U . . .
H4 H 0.8512 0.7322 0.8088 0.059 Uiso 1 1 calc R U . . .
C8 C 0.8401(4) 0.5137(4) 0.9729(5) 0.0404(15) Uani 1 1 d . . . . .
H8A H 0.8311 0.5042 1.0408 0.061 Uiso 1 1 calc R U . . .
H8B H 0.9114 0.5005 0.9644 0.061 Uiso 1 1 calc R U . . .
H8C H 0.7908 0.4822 0.9292 0.061 Uiso 1 1 calc R U . . .
H20B H 0.624(4) 0.422(3) 0.678(4) 0.030(15) Uiso 1 1 d . . . . .
H20A H 0.561(5) 0.489(4) 0.634(5) 0.05(2) Uiso 1 1 d . . . . .

loop_
_atom_site_aniso_label
_atom_site_aniso_U_11
_atom_site_aniso_U_22
_atom_site_aniso_U_33
_atom_site_aniso_U_23
_atom_site_aniso_U_13
_atom_site_aniso_U_12
Re1 0.01823(10) 0.01261(10) 0.02129(10) -0.00306(9) 0.00198(7) -0.00184(9)
N3 0.0130(19) 0.018(2) 0.015(2) -0.0017(16) -0.0019(16) 0.0017(16)
N4 0.0119(19) 0.0156(19) 0.0114(19) 0.0005(15) -0.0019(15) 0.0003(15)
N1 0.022(2) 0.023(2) 0.026(2) -0.0028(18) 0.003(2) -0.0014(18)
C6 0.023(3) 0.018(2) 0.013(2) 0.0004(19) -0.001(2) -0.002(2)
C23 0.017(2) 0.013(2) 0.019(2) -0.0026(19) 0.004(2) -0.0014(19)
C19 0.014(2) 0.019(2) 0.020(2) 0.001(2) -0.0012(19) -0.0013(19)
C14 0.024(3) 0.018(2) 0.018(3) -0.001(2) 0.002(2) 0.000(2)
N2 0.024(3) 0.046(3) 0.038(3) -0.005(2) -0.005(2) -0.003(2)
C21 0.016(2) 0.017(2) 0.013(2) -0.002(2) -0.0044(18) -0.002(2)
C1 0.031(3) 0.021(3) 0.087(4) -0.009(3) 0.008(3) -0.001(2)
C26 0.017(3) 0.031(3) 0.025(3) -0.008(2) -0.002(2) 0.002(2)
C7 0.026(3) 0.025(3) 0.017(3) 0.002(2) -0.003(2) -0.004(2)
C18 0.021(3) 0.019(2) 0.023(3) 0.000(2) 0.002(2) 0.000(2)
C16 0.025(3) 0.025(3) 0.019(3) -0.003(2) 0.006(2) 0.004(2)
C31 0.023(3) 0.013(2) 0.024(3) -0.001(2) 0.003(2) 0.002(2)
C33 0.024(3) 0.022(3) 0.019(3) 0.001(2) -0.001(2) 0.002(2)
C15 0.026(3) 0.033(3) 0.036(3) 0.000(3) 0.002(3) 0.005(2)
C24 0.020(3) 0.015(2) 0.028(3) -0.005(2) 0.001(2) 0.004(2)
C9 0.021(3) 0.042(3) 0.028(3) -0.005(3) -0.003(2) -0.004(2)
C22 0.025(3) 0.016(2) 0.021(3) 0.000(2) 0.005(2) -0.001(2)
C32 0.034(3) 0.028(3) 0.032(3) 0.004(2) -0.007(2) 0.006(3)
C34 0.035(3) 0.030(3) 0.026(3) -0.002(2) -0.001(2) -0.003(3)
C20 0.029(3) 0.019(3) 0.029(3) -0.004(2) 0.009(2) -0.006(2)
C17 0.025(3) 0.040(3) 0.028(3) -0.010(3) 0.005(2) -0.003(3)
C2 0.088(4) 0.018(3) 0.035(3) 0.002(2) -0.016(3) -0.011(3)
C30 0.032(3) 0.018(2) 0.029(3) 0.001(2) 0.010(2) 0.002(2)
C11 0.041(3) 0.026(3) 0.020(3) -0.003(2) -0.008(2) -0.006(3)
C13 0.037(3) 0.023(3) 0.022(3) -0.005(3) 0.010(2) 0.000(3)
C27 0.032(3) 0.045(4) 0.045(4) -0.009(3) -0.007(3) -0.010(3)
C29 0.025(3) 0.026(3) 0.040(3) 0.002(2) 0.015(3) -0.001(2)
C12 0.049(4) 0.028(3) 0.015(2) -0.005(2) 0.001(2) 0.000(3)
C3 0.064(3) 0.020(3) 0.093(4) -0.015(3) 0.056(3) -0.016(3)
C10 0.033(3) 0.056(4) 0.049(4) -0.001(3) -0.006(3) -0.012(3)
C25 0.050(4) 0.036(3) 0.036(3) -0.003(3) -0.016(3) 0.005(3)
C28 0.015(3) 0.023(3) 0.046(4) -0.003(3) 0.004(2) -0.001(2)
C5 0.092(4) 0.022(3) 0.031(3) -0.012(2) 0.019(3) -0.013(3)
C4 0.043(2) 0.035(2) 0.060(2) -0.002(2) -0.0173(19) -0.0048(19)
C8 0.021(3) 0.048(4) 0.046(4) -0.006(3) -0.011(3) 0.005(3)

loop_
_atom_type_symbol
_atom_type_description
_atom_type_scat_dispersion_real
_atom_type_scat_dispersion_imag
_atom_type_scat_source
C C 0.0033 0.0016 'International Tables Vol C Tables 4.2.6.8 and 6.1.1.4'
H H 0.0000 0.0000 'International Tables Vol C Tables 4.2.6.8 and 6.1.1.4'
N N 0.0061 0.0033 'International Tables Vol C Tables 4.2.6.8 and 6.1.1.4'
Re Re -1.0185 7.2310 'International Tables Vol C Tables 4.2.6.8 and 6.1.1.4'

loop_
_geom_angle_atom_site_label_1
_geom_angle_atom_site_label_2
_geom_angle_atom_site_label_3
_geom_angle
_geom_angle_site_symmetry_1
_geom_angle_site_symmetry_3
_geom_angle_publ_flag
N1 Re1 N4 89.05(16) . . ?
N1 Re1 N3 89.16(17) . . ?
N4 Re1 N3 83.11(15) . . ?
N1 Re1 C3 126.9(3) . . ?
N4 Re1 C3 98.57(19) . . ?
N3 Re1 C3 143.9(3) . . ?
N1 Re1 C5 126.9(3) . . ?
N4 Re1 C5 144.0(2) . . ?
N3 Re1 C5 97.5(2) . . ?
C3 Re1 C5 60.5(3) . . ?
N1 Re1 C2 95.0(2) . . ?
N4 Re1 C2 121.9(2) . . ?
N3 Re1 C2 154.6(2) . . ?
C3 Re1 C2 37.7(3) . . ?
C5 Re1 C2 60.3(2) . . ?
N1 Re1 C4 155.0(2) . . ?
N4 Re1 C4 110.1(2) . . ?
N3 Re1 C4 108.4(2) . . ?
C3 Re1 C4 37.0(3) . . ?
C5 Re1 C4 35.5(3) . . ?
C2 Re1 C4 61.6(3) . . ?
N1 Re1 C1 96.5(2) . . ?
N4 Re1 C1 157.4(2) . . ?
N3 Re1 C1 118.8(2) . . ?
C3 Re1 C1 60.7(2) . . ?
C5 Re1 C1 35.5(3) . . ?
C2 Re1 C1 35.9(3) . . ?
C4 Re1 C1 59.7(2) . . ?
C19 N3 C6 117.4(4) . . ?
C19 N3 Re1 126.9(3) . . ?
C6 N3 Re1 115.2(3) . . ?
C21 N4 C23 116.5(4) . . ?
C21 N4 Re1 127.3(3) . . ?
C23 N4 Re1 115.7(3) . . ?
N2 N1 Re1 174.2(4) . . ?
C14 C6 C7 121.8(5) . . ?
C14 C6 N3 119.0(4) . . ?
C7 C6 N3 119.1(4) . . ?
C24 C23 C31 122.1(5) . . ?
C24 C23 N4 120.2(4) . . ?
C31 C23 N4 117.7(4) . . ?
N3 C19 C18 125.4(4) . . ?
N3 C19 C20 119.3(4) . . ?
C18 C19 C20 115.0(4) . . ?
C13 C14 C6 117.8(5) . . ?
C13 C14 C16 119.7(5) . . ?
C6 C14 C16 122.6(4) . . ?
N4 C21 C20 119.3(4) . . ?
N4 C21 C22 125.6(4) . . ?
C20 C21 C22 114.8(4) . . ?
C5 C1 C2 109.1(6) . . ?
C5 C1 Re1 70.9(3) . . ?
C2 C1 Re1 71.6(4) . . ?
C5 C1 H1 125.4 . . ?
C2 C1 H1 125.4 . . ?
Re1 C1 H1 123.7 . . ?
C25 C26 C24 111.5(4) . . ?
C25 C26 C27 110.1(5) . . ?
C24 C26 C27 112.8(5) . . ?
C25 C26 H26 107.4 . . ?
C24 C26 H26 107.4 . . ?
C27 C26 H26 107.4 . . ?
C11 C7 C6 117.2(5) . . ?
C11 C7 C9 121.7(5) . . ?
C6 C7 C9 121.2(5) . . ?
C19 C18 H18A 109.5 . . ?
C19 C18 H18B 109.5 . . ?
H18A C18 H18B 109.5 . . ?
C19 C18 H18C 109.5 . . ?
H18A C18 H18C 109.5 . . ?
H18B C18 H18C 109.5 . . ?
C14 C16 C17 110.8(4) . . ?
C14 C16 C15 112.0(4) . . ?
C17 C16 C15 109.9(4) . . ?
C14 C16 H16 108.0 . . ?
C17 C16 H16 108.0 . . ?
C15 C16 H16 108.0 . . ?
C30 C31 C23 117.4(5) . . ?
C30 C31 C33 119.4(5) . . ?
C23 C31 C33 123.1(5) . . ?
C31 C33 C34 110.7(4) . . ?
C31 C33 C32 112.2(4) . . ?
C34 C33 C32 109.8(4) . . ?
C31 C33 H33 108.0 . . ?
C34 C33 H33 108.0 . . ?
C32 C33 H33 108.0 . . ?
C16 C15 H15A 109.5 . . ?
C16 C15 H15B 109.5 . . ?
H15A C15 H15B 109.5 . . ?
C16 C15 H15C 109.5 . . ?
H15A C15 H15C 109.5 . . ?
H15B C15 H15C 109.5 . . ?
C28 C24 C23 117.5(5) . . ?
C28 C24 C26 120.4(5) . . ?
C23 C24 C26 122.1(5) . . ?
C7 C9 C8 111.5(5) . . ?
C7 C9 C10 113.1(5) . . ?
C8 C9 C10 109.3(5) . . ?
C7 C9 H9 107.5 . . ?
C8 C9 H9 107.5 . . ?
C10 C9 H9 107.5 . . ?
C21 C22 H22A 109.5 . . ?
C21 C22 H22B 109.5 . . ?
H22A C22 H22B 109.5 . . ?
C21 C22 H22C 109.5 . . ?
H22A C22 H22C 109.5 . . ?
H22B C22 H22C 109.5 . . ?
C33 C32 H32A 109.5 . . ?
C33 C32 H32B 109.5 . . ?
H32A C32 H32B 109.5 . . ?
C33 C32 H32C 109.5 . . ?
H32A C32 H32C 109.5 . . ?
H32B C32 H32C 109.5 . . ?
C33 C34 H34A 109.5 . . ?
C33 C34 H34B 109.5 . . ?
H34A C34 H34B 109.5 . . ?
C33 C34 H34C 109.5 . . ?
H34A C34 H34C 109.5 . . ?
H34B C34 H34C 109.5 . . ?
C21 C20 C19 116.1(4) . . ?
C21 C20 H20B 111(3) . . ?
C19 C20 H20B 108(3) . . ?
C21 C20 H20A 113(4) . . ?
C19 C20 H20A 108(4) . . ?
H20B C20 H20A 98(5) . . ?
C16 C17 H17A 109.5 . . ?
C16 C17 H17B 109.5 . . ?
H17A C17 H17B 109.5 . . ?
C16 C17 H17C 109.5 . . ?
H17A C17 H17C 109.5 . . ?
H17B C17 H17C 109.5 . . ?
C1 C2 C3 106.2(6) . . ?
C1 C2 Re1 72.5(4) . . ?
C3 C2 Re1 70.1(3) . . ?
C1 C2 H2 126.9 . . ?
C3 C2 H2 126.9 . . ?
Re1 C2 H2 122.2 . . ?
C29 C30 C31 121.6(5) . . ?
C29 C30 H30 119.2 . . ?
C31 C30 H30 119.2 . . ?
C12 C11 C7 121.8(5) . . ?
C12 C11 H11 119.1 . . ?
C7 C11 H11 119.1 . . ?
C12 C13 C14 121.5(5) . . ?
C12 C13 H13 119.2 . . ?
C14 C13 H13 119.2 . . ?
C26 C27 H27A 109.5 . . ?
C26 C27 H27B 109.5 . . ?
H27A C27 H27B 109.5 . . ?
C26 C27 H27C 109.5 . . ?
H27A C27 H27C 109.5 . . ?
H27B C27 H27C 109.5 . . ?
C30 C29 C28 119.8(5) . . ?
C30 C29 H29 120.1 . . ?
C28 C29 H29 120.1 . . ?
C11 C12 C13 119.8(5) . . ?
C11 C12 H12 120.1 . . ?
C13 C12 H12 120.1 . . ?
C4 C3 C2 107.0(6) . . ?
C4 C3 Re1 72.6(4) . . ?
C2 C3 Re1 72.2(4) . . ?
C4 C3 H3 126.5 . . ?
C2 C3 H3 126.5 . . ?
Re1 C3 H3 120.5 . . ?
C9 C10 H10A 109.5 . . ?
C9 C10 H10B 109.5 . . ?
H10A C10 H10B 109.5 . . ?
C9 C10 H10C 109.5 . . ?
H10A C10 H10C 109.5 . . ?
H10B C10 H10C 109.5 . . ?
C26 C25 H25A 109.5 . . ?
C26 C25 H25B 109.5 . . ?
H25A C25 H25B 109.5 . . ?
C26 C25 H25C 109.5 . . ?
H25A C25 H25C 109.5 . . ?
H25B C25 H25C 109.5 . . ?
C29 C28 C24 121.5(5) . . ?
C29 C28 H28 119.3 . . ?
C24 C28 H28 119.3 . . ?
C4 C5 C1 110.5(6) . . ?
C4 C5 Re1 73.2(4) . . ?
C1 C5 Re1 73.6(4) . . ?
C4 C5 H5 124.7 . . ?
C1 C5 H5 124.7 . . ?
Re1 C5 H5 120.0 . . ?
C5 C4 C3 107.1(6) . . ?
C5 C4 Re1 71.2(4) . . ?
C3 C4 Re1 70.4(4) . . ?
C5 C4 H4 126.4 . . ?
C3 C4 H4 126.4 . . ?
Re1 C4 H4 123.6 . . ?
C9 C8 H8A 109.5 . . ?
C9 C8 H8B 109.5 . . ?
H8A C8 H8B 109.5 . . ?
C9 C8 H8C 109.5 . . ?
H8A C8 H8C 109.5 . . ?
H8B C8 H8C 109.5 . . ?

loop_
_geom_bond_atom_site_label_1
_geom_bond_atom_site_label_2
_geom_bond_distance
_geom_bond_site_symmetry_2
_geom_bond_publ_flag
Re1 N1 1.938(4) . ?
Re1 N4 2.124(4) . ?
Re1 N3 2.133(4) . ?
Re1 C3 2.192(6) . ?
Re1 C5 2.197(6) . ?
Re1 C2 2.220(6) . ?
Re1 C4 2.222(6) . ?
Re1 C1 2.231(6) . ?
N3 C19 1.293(6) . ?
N3 C6 1.454(6) . ?
N4 C21 1.294(6) . ?
N4 C23 1.454(6) . ?
N1 N2 1.138(6) . ?
C6 C14 1.396(7) . ?
C6 C7 1.418(7) . ?
C23 C24 1.400(7) . ?
C23 C31 1.406(7) . ?
C19 C18 1.497(7) . ?
C19 C20 1.519(7) . ?
C14 C13 1.395(7) . ?
C14 C16 1.525(7) . ?
C21 C20 1.496(7) . ?
C21 C22 1.499(7) . ?
C1 C5 1.351(10) . ?
C1 C2 1.371(10) . ?
C1 H1 0.9500 . ?
C26 C25 1.514(8) . ?
C26 C24 1.521(7) . ?
C26 C27 1.530(7) . ?
C26 H26 1.0000 . ?
C7 C11 1.393(7) . ?
C7 C9 1.517(8) . ?
C18 H18A 0.9800 . ?
C18 H18B 0.9800 . ?
C18 H18C 0.9800 . ?
C16 C17 1.533(7) . ?
C16 C15 1.536(7) . ?
C16 H16 1.0000 . ?
C31 C30 1.394(7) . ?
C31 C33 1.512(7) . ?
C33 C34 1.526(7) . ?
C33 C32 1.536(7) . ?
C33 H33 1.0000 . ?
C15 H15A 0.9800 . ?
C15 H15B 0.9800 . ?
C15 H15C 0.9800 . ?
C24 C28 1.394(8) . ?
C9 C8 1.528(8) . ?
C9 C10 1.530(8) . ?
C9 H9 1.0000 . ?
C22 H22A 0.9800 . ?
C22 H22B 0.9800 . ?
C22 H22C 0.9800 . ?
C32 H32A 0.9800 . ?
C32 H32B 0.9800 . ?
C32 H32C 0.9800 . ?
C34 H34A 0.9800 . ?
C34 H34B 0.9800 . ?
C34 H34C 0.9800 . ?
C20 H20B 0.98(6) . ?
C20 H20A 1.01(7) . ?
C17 H17A 0.9800 . ?
C17 H17B 0.9800 . ?
C17 H17C 0.9800 . ?
C2 C3 1.425(10) . ?
C2 H2 0.9500 . ?
C30 C29 1.375(8) . ?
C30 H30 0.9500 . ?
C11 C12 1.375(8) . ?
C11 H11 0.9500 . ?
C13 C12 1.378(8) . ?
C13 H13 0.9500 . ?
C27 H27A 0.9800 . ?
C27 H27B 0.9800 . ?
C27 H27C 0.9800 . ?
C29 C28 1.381(8) . ?
C29 H29 0.9500 . ?
C12 H12 0.9500 . ?
C3 C4 1.402(10) . ?
C3 H3 0.9500 . ?
C10 H10A 0.9800 . ?
C10 H10B 0.9800 . ?
C10 H10C 0.9800 . ?
C25 H25A 0.9800 . ?
C25 H25B 0.9800 . ?
C25 H25C 0.9800 . ?
C28 H28 0.9500 . ?
C5 C4 1.348(10) . ?
C5 H5 0.9500 . ?
C4 H4 0.9500 . ?
C8 H8A 0.9800 . ?
C8 H8B 0.9800 . ?
C8 H8C 0.9800 . ?
